data_4325938
loop_
_publ_author_name
'Bryan A. Kuropatwa'
'Abdeljalil Assoud'
'Holger Kleinke'

_publ_section_title
;
 Crystal Structure and Physical Properties of the New Chalcogenides
 Ba3Cu17-x(S,Te)11 and Ba3Cu17-x(S,Te)11.5 with Two Different Cu Clusters
;
_journal_name_full 'Inorganic Chemistry'
_journal_page_first 7831
_journal_page_last 7837
_journal_paper_doi 10.1021/ic200984q
_journal_volume 50
_journal_year 2011
_chemical_formula_sum 'Ba3 Cu15.09 S7.91 Te3.09'
_chemical_formula_weight 2018.13
_chemical_name_systematic
; 
 ? 
;
_space_group_IT_number 166
_symmetry_cell_setting hexagonal
_symmetry_space_group_name_Hall '-R 3 2"'
_symmetry_space_group_name_H-M 'R -3 m :H'
_atom_sites_solution_hydrogens none
_atom_sites_solution_primary direct
_atom_sites_solution_secondary difmap
_audit_creation_method SHELXL-97
_cell_angle_alpha 90.00
_cell_angle_beta 90.00
_cell_angle_gamma 120.00
_cell_formula_units_Z 6
_cell_length_a 11.9371(3)
_cell_length_b 11.9371(3)
_cell_length_c 27.5221(17)
_cell_measurement_temperature 298(2)
_cell_volume 3396.3(2)
_computing_structure_refinement 'SHELXL-97 (Sheldrick, 1997)'
_computing_structure_solution 'SHELXS-97 (Sheldrick, 1990)'
_diffrn_ambient_temperature 298(2)
_diffrn_measured_fraction_theta_full 1.000
_diffrn_measured_fraction_theta_max 1.000
_diffrn_radiation_monochromator graphite
_diffrn_radiation_source 'fine-focus sealed tube'
_diffrn_radiation_type MoK\a
_diffrn_radiation_wavelength 0.71073
_diffrn_reflns_av_R_equivalents 0.0473
_diffrn_reflns_av_sigmaI/netI 0.0300
_diffrn_reflns_limit_h_max 16
_diffrn_reflns_limit_h_min -14
_diffrn_reflns_limit_k_max 13
_diffrn_reflns_limit_k_min -16
_diffrn_reflns_limit_l_max 38
_diffrn_reflns_limit_l_min -38
_diffrn_reflns_number 8119
_diffrn_reflns_theta_full 30.00
_diffrn_reflns_theta_max 30.00
_diffrn_reflns_theta_min 2.10
_exptl_absorpt_coefficient_mu 23.601
_exptl_absorpt_correction_T_max 1
_exptl_absorpt_correction_T_min 0.72
_exptl_absorpt_correction_type empirical
_exptl_absorpt_process_details SADABS
_exptl_crystal_colour Black
_exptl_crystal_density_diffrn 5.927
_exptl_crystal_F_000 5362
_exptl_crystal_size_max 0.06
_exptl_crystal_size_mid 0.06
_exptl_crystal_size_min 0.02
_refine_diff_density_max 4.393
_refine_diff_density_min -2.761
_refine_diff_density_rms 0.406
_refine_ls_extinction_coef 0.000060(14)
_refine_ls_extinction_expression Fc^*^=kFc[1+0.001xFc^2^\l^3^/sin(2\q)]^-1/4^
_refine_ls_extinction_method SHELXL
_refine_ls_goodness_of_fit_ref 1.230
_refine_ls_hydrogen_treatment none
_refine_ls_matrix_type full
_refine_ls_number_parameters 70
_refine_ls_number_reflns 1260
_refine_ls_number_restraints 0
_refine_ls_restrained_S_all 1.230
_refine_ls_R_factor_all 0.0579
_refine_ls_R_factor_gt 0.0536
_refine_ls_shift/su_max 0.000
_refine_ls_shift/su_mean 0.000
_refine_ls_structure_factor_coef Fsqd
_refine_ls_weighting_details 'calc w=1/[\s^2^(Fo^2^)+(0.0126P)^2^+457.3594P] where P=(Fo^2^+2Fc^2^)/3'
_refine_ls_weighting_scheme calc
_refine_ls_wR_factor_gt 0.1027
_refine_ls_wR_factor_ref 0.1045
_reflns_number_gt 1185
_reflns_number_total 1260
_reflns_threshold_expression >2sigma(I)
_cod_data_source_file ic200984q_si_002.cif
_cod_data_source_block Ba3Cu151S792Te308
_cod_original_sg_symbol_H-M 'R -3 m'
_cod_database_code 4325938

loop_
_symmetry_equiv_pos_as_xyz
'x, y, z'
'-y, x-y, z'
'-x+y, -x, z'
'y, x, -z'
'x-y, -y, -z'
'-x, -x+y, -z'
'x+2/3, y+1/3, z+1/3'
'-y+2/3, x-y+1/3, z+1/3'
'-x+y+2/3, -x+1/3, z+1/3'
'y+2/3, x+1/3, -z+1/3'
'x-y+2/3, -y+1/3, -z+1/3'
'-x+2/3, -x+y+1/3, -z+1/3'
'x+1/3, y+2/3, z+2/3'
'-y+1/3, x-y+2/3, z+2/3'
'-x+y+1/3, -x+2/3, z+2/3'
'y+1/3, x+2/3, -z+2/3'
'x-y+1/3, -y+2/3, -z+2/3'
'-x+1/3, -x+y+2/3, -z+2/3'
'-x, -y, -z'
'y, -x+y, -z'
'x-y, x, -z'
'-y, -x, z'
'-x+y, y, z'
'x, x-y, z'
'-x+2/3, -y+1/3, -z+1/3'
'y+2/3, -x+y+1/3, -z+1/3'
'x-y+2/3, x+1/3, -z+1/3'
'-y+2/3, -x+1/3, z+1/3'
'-x+y+2/3, y+1/3, z+1/3'
'x+2/3, x-y+1/3, z+1/3'
'-x+1/3, -y+2/3, -z+2/3'
'y+1/3, -x+y+2/3, -z+2/3'
'x-y+1/3, x+2/3, -z+2/3'
'-y+1/3, -x+2/3, z+2/3'
'-x+y+1/3, y+2/3, z+2/3'
'x+1/3, x-y+2/3, z+2/3'

loop_
_atom_site_label
_atom_site_type_symbol
_atom_site_fract_x
_atom_site_fract_y
_atom_site_fract_z
_atom_site_U_iso_or_equiv
_atom_site_adp_type
_atom_site_occupancy
_atom_site_symmetry_multiplicity
_atom_site_calc_flag
_atom_site_refinement_flags
Ba Ba 0.47133(4) 0.52867(4) 0.08657(3) 0.0161(2) Uani 1 2 d S
Te1 Te 0.77513(6) 0.22487(6) 0.11052(4) 0.0131(3) Uani 0.695(7) 2 d SP
S1 S 0.77513(6) 0.22487(6) 0.11052(4) 0.0131(3) Uani 0.305(7) 2 d SP
Te2 Te 0.0000 0.0000 0.07641(6) 0.0167(4) Uani 1 6 d S
S3 S 0.3193(3) 0.0000 0.0000 0.0134(6) Uani 1 2 d S
S4 S 0.0000 0.0000 0.3598(2) 0.0156(11) Uani 1 6 d S
S5 S 0.47725(18) 0.52275(18) 0.20592(12) 0.0153(6) Uani 1 2 d S
Cu1 Cu 0.2303(2) 0.01216(17) 0.13493(7) 0.0367(6) Uani 0.915(7) 1 d P
Cu2 Cu 0.42374(15) 0.57626(15) 0.35091(11) 0.0576(13) Uani 0.942(11) 2 d SP
Cu3 Cu 0.52355(11) 0.47645(11) 0.28215(7) 0.0251(5) Uani 1 2 d S
Cu4 Cu 0.54697(12) 0.45303(12) 0.37909(8) 0.0307(8) Uani 0.962(10) 2 d SP
Cu5 Cu 0.0000 0.0000 0.16809(19) 0.0388(19) Uani 0.782(18) 6 d SP
Cu6 Cu 0.0000 0.0000 0.2351(17) 0.033(13) Uani 0.101(17) 6 d SP

loop_
_atom_site_aniso_label
_atom_site_aniso_U_11
_atom_site_aniso_U_22
_atom_site_aniso_U_33
_atom_site_aniso_U_23
_atom_site_aniso_U_13
_atom_site_aniso_U_12
Ba 0.0145(3) 0.0145(3) 0.0160(4) 0.00031(15) -0.00031(15) 0.0047(3)
Te1 0.0136(5) 0.0136(5) 0.0121(5) -0.00001(19) 0.00001(19) 0.0068(4)
S1 0.0136(5) 0.0136(5) 0.0121(5) -0.00001(19) 0.00001(19) 0.0068(4)
Te2 0.0127(5) 0.0127(5) 0.0246(8) 0.000 0.000 0.0063(2)
S3 0.0130(11) 0.0128(14) 0.0145(13) 0.0018(11) 0.0009(6) 0.0064(7)
S4 0.0121(16) 0.0121(16) 0.023(3) 0.000 0.000 0.0061(8)
S5 0.0147(11) 0.0147(11) 0.0139(13) 0.0006(6) -0.0006(6) 0.0055(13)
Cu1 0.0523(13) 0.0182(9) 0.0430(11) -0.0015(7) 0.0033(9) 0.0202(9)
Cu2 0.076(2) 0.076(2) 0.0527(19) 0.0097(7) -0.0097(7) 0.062(2)
Cu3 0.0266(8) 0.0266(8) 0.0184(8) 0.0034(4) -0.0034(4) 0.0105(9)
Cu4 0.0251(9) 0.0251(9) 0.0377(13) 0.0079(5) -0.0079(5) 0.0095(10)
Cu5 0.043(2) 0.043(2) 0.030(3) 0.000 0.000 0.0215(12)
Cu6 0.021(14) 0.021(14) 0.06(3) 0.000 0.000 0.010(7)

loop_
_atom_type_symbol
_atom_type_description
_atom_type_scat_dispersion_real
_atom_type_scat_dispersion_imag
_atom_type_scat_source
S S 0.1246 0.1234 'International Tables Vol C Tables 4.2.6.8 and 6.1.1.4'
Cu Cu 0.3201 1.2651 'International Tables Vol C Tables 4.2.6.8 and 6.1.1.4'
Te Te -0.5308 1.6751 'International Tables Vol C Tables 4.2.6.8 and 6.1.1.4'
Ba Ba -0.3244 2.2819 'International Tables Vol C Tables 4.2.6.8 and 6.1.1.4'

loop_
_geom_angle_atom_site_label_1
_geom_angle_atom_site_label_2
_geom_angle_atom_site_label_3
_geom_angle
_geom_angle_site_symmetry_1
_geom_angle_site_symmetry_3
S5 Ba S5 111.08(13) 27 26_455
S5 Ba S3 152.33(7) 27 21
S5 Ba S3 78.31(7) 26_455 21
S5 Ba S3 78.31(7) 27 3_665
S5 Ba S3 152.33(7) 26_455 3_665
S3 Ba S3 82.60(9) 21 3_665
S5 Ba S5 69.93(7) 27 .
S5 Ba S5 69.93(7) 26_455 .
S3 Ba S5 136.20(5) 21 .
S3 Ba S5 136.20(5) 3_665 .
S5 Ba S4 78.60(7) 27 13_554
S5 Ba S4 78.60(7) 26_455 13_554
S3 Ba S4 77.96(7) 21 13_554
S3 Ba S4 77.96(7) 3_665 13_554
S5 Ba S4 122.23(12) . 13_554
S5 Ba Te1 80.90(6) 27 2_655
S5 Ba Te1 137.72(6) 26_455 2_655
S3 Ba Te1 110.23(4) 21 2_655
S3 Ba Te1 68.09(3) 3_665 2_655
S5 Ba Te1 77.57(6) . 2_655
S4 Ba Te1 143.18(5) 13_554 2_655
S5 Ba S1 80.90(6) 27 2_655
S5 Ba S1 137.72(6) 26_455 2_655
S3 Ba S1 110.23(4) 21 2_655
S3 Ba S1 68.09(3) 3_665 2_655
S5 Ba S1 77.57(6) . 2_655
S4 Ba S1 143.18(5) 13_554 2_655
Te1 Ba S1 0.00(5) 2_655 2_655
S5 Ba S1 137.72(6) 27 3_665
S5 Ba S1 80.90(6) 26_455 3_665
S3 Ba S1 68.09(3) 21 3_665
S3 Ba S1 110.23(4) 3_665 3_665
S5 Ba S1 77.57(6) . 3_665
S4 Ba S1 143.18(5) 13_554 3_665
Te1 Ba S1 65.99(4) 2_655 3_665
S1 Ba S1 65.99(4) 2_655 3_665
S5 Ba Te1 137.72(6) 27 3_665
S5 Ba Te1 80.90(6) 26_455 3_665
S3 Ba Te1 68.09(3) 21 3_665
S3 Ba Te1 110.23(4) 3_665 3_665
S5 Ba Te1 77.57(6) . 3_665
S4 Ba Te1 143.18(5) 13_554 3_665
Te1 Ba Te1 65.99(4) 2_655 3_665
S1 Ba Te1 65.99(4) 2_655 3_665
S1 Ba Te1 0.00(3) 3_665 3_665
S5 Ba Cu1 37.37(6) 27 3_665
S5 Ba Cu1 134.73(7) 26_455 3_665
S3 Ba Cu1 146.26(5) 21 3_665
S3 Ba Cu1 68.42(5) 3_665 3_665
S5 Ba Cu1 68.01(3) . 3_665
S4 Ba Cu1 110.84(4) 13_554 3_665
Te1 Ba Cu1 43.53(3) 2_655 3_665
S1 Ba Cu1 43.53(3) 2_655 3_665
S1 Ba Cu1 105.35(4) 3_665 3_665
Te1 Ba Cu1 105.35(4) 3_665 3_665
S5 Ba Cu1 134.73(7) 27 24
S5 Ba Cu1 37.37(6) 26_455 24
S3 Ba Cu1 68.42(5) 21 24
S3 Ba Cu1 146.26(5) 3_665 24
S5 Ba Cu1 68.01(3) . 24
S4 Ba Cu1 110.84(4) 13_554 24
Te1 Ba Cu1 105.35(4) 2_655 24
S1 Ba Cu1 105.35(4) 2_655 24
S1 Ba Cu1 43.53(3) 3_665 24
Te1 Ba Cu1 43.53(3) 3_665 24
Cu1 Ba Cu1 130.65(6) 3_665 24
Cu6 Te1 Cu2 73.1(12) 25 13_544
Cu6 Te1 Cu1 151.5(3) 25 2_655
Cu2 Te1 Cu1 111.85(8) 13_544 2_655
Cu6 Te1 Cu1 151.5(3) 25 23_655
Cu2 Te1 Cu1 111.85(8) 13_544 23_655
Cu1 Te1 Cu1 54.90(8) 2_655 23_655
Cu6 Te1 Cu5 42.5(12) 25 25
Cu2 Te1 Cu5 115.59(12) 13_544 25
Cu1 Te1 Cu5 124.46(9) 2_655 25
Cu1 Te1 Cu5 124.46(9) 23_655 25
Cu6 Te1 Cu1 100.6(10) 25 11
Cu2 Te1 Cu1 152.67(4) 13_544 11
Cu1 Te1 Cu1 61.57(8) 2_655 11
Cu1 Te1 Cu1 86.62(6) 23_655 11
Cu5 Te1 Cu1 62.98(10) 25 11
Cu6 Te1 Cu1 100.6(10) 25 26
Cu2 Te1 Cu1 152.67(4) 13_544 26
Cu1 Te1 Cu1 86.62(6) 2_655 26
Cu1 Te1 Cu1 61.57(8) 23_655 26
Cu5 Te1 Cu1 62.98(10) 25 26
Cu1 Te1 Cu1 53.80(8) 11 26
Cu6 Te1 Cu4 132.1(12) 25 13_544
Cu2 Te1 Cu4 58.96(8) 13_544 13_544
Cu1 Te1 Cu4 60.11(6) 2_655 13_544
Cu1 Te1 Cu4 60.11(6) 23_655 13_544
Cu5 Te1 Cu4 174.55(11) 25 13_544
Cu1 Te1 Cu4 121.68(7) 11 13_544
Cu1 Te1 Cu4 121.68(7) 26 13_544
Cu6 Te1 Ba 84.9(2) 25 2_655
Cu2 Te1 Ba 78.94(2) 13_544 2_655
Cu1 Te1 Ba 123.50(5) 2_655 2_655
Cu1 Te1 Ba 69.37(4) 23_655 2_655
Cu5 Te1 Ba 92.93(3) 25 2_655
Cu1 Te1 Ba 127.70(5) 11 2_655
Cu1 Te1 Ba 73.98(4) 26 2_655
Cu4 Te1 Ba 86.06(2) 13_544 2_655
Cu6 Te1 Ba 84.9(2) 25 3_665
Cu2 Te1 Ba 78.94(2) 13_544 3_665
Cu1 Te1 Ba 69.37(4) 2_655 3_665
Cu1 Te1 Ba 123.50(5) 23_655 3_665
Cu5 Te1 Ba 92.93(3) 25 3_665
Cu1 Te1 Ba 73.98(4) 11 3_665
Cu1 Te1 Ba 127.70(5) 26 3_665
Cu4 Te1 Ba 86.06(2) 13_544 3_665
Ba Te1 Ba 157.50(4) 2_655 3_665
Cu5 Te2 Cu4 108.82(6) . 13_444
Cu5 Te2 Cu4 108.82(6) . 14_544
Cu4 Te2 Cu4 110.11(6) 13_444 14_544
Cu5 Te2 Cu4 108.82(6) . 15_554
Cu4 Te2 Cu4 110.11(6) 13_444 15_554
Cu4 Te2 Cu4 110.11(6) 14_544 15_554
Cu5 Te2 Cu3 103.20(5) . 25
Cu4 Te2 Cu3 147.98(9) 13_444 25
Cu4 Te2 Cu3 57.693(13) 14_544 25
Cu4 Te2 Cu3 57.693(13) 15_554 25
Cu5 Te2 Cu3 103.20(5) . 27_445
Cu4 Te2 Cu3 57.693(13) 13_444 27_445
Cu4 Te2 Cu3 57.696(13) 14_544 27_445
Cu4 Te2 Cu3 147.98(9) 15_554 27_445
Cu3 Te2 Cu3 114.95(3) 25 27_445
Cu5 Te2 Cu3 103.20(5) . 26_455
Cu4 Te2 Cu3 57.693(13) 13_444 26_455
Cu4 Te2 Cu3 147.98(9) 14_544 26_455
Cu4 Te2 Cu3 57.696(13) 15_554 26_455
Cu3 Te2 Cu3 114.95(3) 25 26_455
Cu3 Te2 Cu3 114.94(3) 27_445 26_455
Cu5 Te2 Cu1 58.99(4) . 24
Cu4 Te2 Cu1 101.79(4) 13_444 24
Cu4 Te2 Cu1 148.10(5) 14_544 24
Cu4 Te2 Cu1 56.32(6) 15_554 24
Cu3 Te2 Cu1 94.50(4) 25 24
Cu3 Te2 Cu1 149.21(5) 27_445 24
Cu3 Te2 Cu1 54.23(4) 26_455 24
Cu5 Te2 Cu1 58.99(4) . 2
Cu4 Te2 Cu1 56.32(6) 13_444 2
Cu4 Te2 Cu1 148.10(5) 14_544 2
Cu4 Te2 Cu1 101.79(4) 15_554 2
Cu3 Te2 Cu1 149.21(5) 25 2
Cu3 Te2 Cu1 94.50(4) 27_445 2
Cu3 Te2 Cu1 54.23(4) 26_455 2
Cu1 Te2 Cu1 55.15(7) 24 2
Cu5 Te2 Cu1 58.99(4) . .
Cu4 Te2 Cu1 148.10(5) 13_444 .
Cu4 Te2 Cu1 101.79(4) 14_544 .
Cu4 Te2 Cu1 56.32(6) 15_554 .
Cu3 Te2 Cu1 54.23(4) 25 .
Cu3 Te2 Cu1 149.21(5) 27_445 .
Cu3 Te2 Cu1 94.50(4) 26_455 .
Cu1 Te2 Cu1 46.31(6) 24 .
Cu1 Te2 Cu1 95.84(6) 2 .
Cu5 Te2 Cu1 58.99(4) . 3
Cu4 Te2 Cu1 101.79(4) 13_444 3
Cu4 Te2 Cu1 56.32(6) 14_544 3
Cu4 Te2 Cu1 148.10(5) 15_554 3
Cu3 Te2 Cu1 94.50(4) 25 3
Cu3 Te2 Cu1 54.23(4) 27_445 3
Cu3 Te2 Cu1 149.21(5) 26_455 3
Cu1 Te2 Cu1 117.76(9) 24 3
Cu1 Te2 Cu1 95.84(6) 2 3
Cu1 Te2 Cu1 95.84(6) . 3
Cu5 Te2 Cu1 58.99(4) . 23
Cu4 Te2 Cu1 56.32(6) 13_444 23
Cu4 Te2 Cu1 101.79(4) 14_544 23
Cu4 Te2 Cu1 148.10(5) 15_554 23
Cu3 Te2 Cu1 149.21(5) 25 23
Cu3 Te2 Cu1 54.23(4) 27_445 23
Cu3 Te2 Cu1 94.50(4) 26_455 23
Cu1 Te2 Cu1 95.84(6) 24 23
Cu1 Te2 Cu1 46.31(6) 2 23
Cu1 Te2 Cu1 117.76(9) . 23
Cu1 Te2 Cu1 55.15(7) 3 23
Cu3 S3 Cu3 117.12(17) 15_554 25
Cu3 S3 Cu4 68.41(9) 15_554 15_554
Cu3 S3 Cu4 69.60(9) 25 15_554
Cu3 S3 Cu4 69.60(9) 15_554 25
Cu3 S3 Cu4 68.41(9) 25 25
Cu4 S3 Cu4 93.24(17) 15_554 25
Cu3 S3 Cu2 126.31(9) 15_554 25
Cu3 S3 Cu2 67.83(8) 25 25
Cu4 S3 Cu2 136.62(12) 15_554 25
Cu4 S3 Cu2 63.64(7) 25 25
Cu3 S3 Cu2 67.83(8) 15_554 15_554
Cu3 S3 Cu2 126.32(9) 25 15_554
Cu4 S3 Cu2 63.64(7) 15_554 15_554
Cu4 S3 Cu2 136.62(12) 25 15_554
Cu2 S3 Cu2 156.24(17) 25 15_554
Cu3 S3 Ba 152.28(7) 15_554 2_655
Cu3 S3 Ba 78.65(5) 25 2_655
Cu4 S3 Ba 99.65(6) 15_554 2_655
Cu4 S3 Ba 137.63(4) 25 2_655
Cu2 S3 Ba 79.91(8) 25 2_655
Cu2 S3 Ba 84.46(8) 15_554 2_655
Cu3 S3 Ba 78.65(5) 15_554 20
Cu3 S3 Ba 152.29(7) 25 20
Cu4 S3 Ba 137.63(4) 15_554 20
Cu4 S3 Ba 99.66(6) 25 20
Cu2 S3 Ba 84.46(8) 25 20
Cu2 S3 Ba 79.91(8) 15_554 20
Ba S3 Ba 97.40(9) 2_655 20
Cu2 S4 Cu2 93.2(2) 31 32_445
Cu2 S4 Cu2 93.2(2) 31 33_545
Cu2 S4 Cu2 93.2(2) 32_445 33_545
Cu2 S4 Ba 177.1(2) 31 7_445
Cu2 S4 Ba 84.84(6) 32_445 7_445
Cu2 S4 Ba 84.84(6) 33_545 7_445
Cu2 S4 Ba 84.84(6) 31 8
Cu2 S4 Ba 177.1(2) 32_445 8
Cu2 S4 Ba 84.84(6) 33_545 8
Ba S4 Ba 97.06(12) 7_445 8
Cu2 S4 Ba 84.84(6) 31 9_455
Cu2 S4 Ba 84.84(6) 32_445 9_455
Cu2 S4 Ba 177.1(2) 33_545 9_455
Ba S4 Ba 97.06(12) 7_445 9_455
Ba S4 Ba 97.05(12) 8 9_455
Cu1 S5 Cu1 81.67(16) 10 25
Cu1 S5 Cu3 76.90(12) 10 .
Cu1 S5 Cu3 76.90(12) 25 .
Cu1 S5 Ba 83.62(6) 10 27
Cu1 S5 Ba 157.32(15) 25 27
Cu3 S5 Ba 83.02(8) . 27
Cu1 S5 Ba 157.32(15) 10 26_455
Cu1 S5 Ba 83.62(6) 25 26_455
Cu3 S5 Ba 83.02(8) . 26_455
Ba S5 Ba 104.48(11) 27 26_455
Cu1 S5 Ba 86.25(11) 10 .
Cu1 S5 Ba 86.25(11) 25 .
Cu3 S5 Ba 157.61(16) . .
Ba S5 Ba 109.93(7) 27 .
Ba S5 Ba 109.93(7) 26_455 .
S5 Cu1 Cu1 167.73(9) 25 24
S5 Cu1 S1 126.11(11) 25 3_665
Cu1 Cu1 S1 62.55(4) 24 3_665
S5 Cu1 Te1 126.11(11) 25 3_665
Cu1 Cu1 Te1 62.55(4) 24 3_665
S1 Cu1 Te1 0.00(9) 3_665 3_665
S5 Cu1 S1 121.04(11) 25 27_445
Cu1 Cu1 S1 63.10(4) 24 27_445
S1 Cu1 S1 93.38(6) 3_665 27_445
Te1 Cu1 S1 93.38(6) 3_665 27_445
S5 Cu1 Te1 121.04(11) 25 27_445
Cu1 Cu1 Te1 63.10(4) 24 27_445
S1 Cu1 Te1 93.38(6) 3_665 27_445
Te1 Cu1 Te1 93.38(6) 3_665 27_445
S1 Cu1 Te1 0.00(6) 27_445 27_445
S5 Cu1 Cu4 111.12(11) 25 15_554
Cu1 Cu1 Cu4 63.41(4) 24 15_554
S1 Cu1 Cu4 62.57(7) 3_665 15_554
Te1 Cu1 Cu4 62.57(7) 3_665 15_554
S1 Cu1 Cu4 126.50(7) 27_445 15_554
Te1 Cu1 Cu4 126.50(7) 27_445 15_554
S5 Cu1 Cu1 101.94(9) 25 12
Cu1 Cu1 Cu1 90.0 24 12
S1 Cu1 Cu1 60.12(7) 3_665 12
Te1 Cu1 Cu1 60.12(7) 3_665 12
S1 Cu1 Cu1 58.32(6) 27_445 12
Te1 Cu1 Cu1 58.32(6) 27_445 12
Cu4 Cu1 Cu1 122.68(11) 15_554 12
S5 Cu1 Cu3 53.03(10) 25 25
Cu1 Cu1 Cu3 118.32(6) 24 25
S1 Cu1 Cu3 106.54(7) 3_665 25
Te1 Cu1 Cu3 106.54(7) 3_665 25
S1 Cu1 Cu3 158.18(9) 27_445 25
Te1 Cu1 Cu3 158.18(9) 27_445 25
Cu4 Cu1 Cu3 59.38(6) 15_554 25
Cu1 Cu1 Cu3 140.15(10) 12 25
S5 Cu1 Cu5 107.10(10) 25 .
Cu1 Cu1 Cu5 64.26(4) 24 .
S1 Cu1 Cu5 126.63(6) 3_665 .
Te1 Cu1 Cu5 126.63(6) 3_665 .
S1 Cu1 Cu5 58.24(10) 27_445 .
Te1 Cu1 Cu5 58.24(10) 27_445 .
Cu4 Cu1 Cu5 97.05(12) 15_554 .
Cu1 Cu1 Cu5 116.49(13) 12 .
Cu3 Cu1 Cu5 101.58(11) 25 .
S5 Cu1 Cu1 49.16(8) 25 22
Cu1 Cu1 Cu1 120.0 24 22
S1 Cu1 Cu1 165.32(4) 3_665 22
Te1 Cu1 Cu1 165.32(4) 3_665 22
S1 Cu1 Cu1 100.50(5) 27_445 22
Te1 Cu1 Cu1 100.50(5) 27_445 22
Cu4 Cu1 Cu1 104.69(6) 15_554 22
Cu1 Cu1 Cu1 132.05(6) 12 22
Cu3 Cu1 Cu1 59.02(4) 25 22
Cu5 Cu1 Cu1 59.25(4) . 22
S5 Cu1 Te2 100.99(10) 25 .
Cu1 Cu1 Te2 66.85(3) 24 .
S1 Cu1 Te2 109.68(6) 3_665 .
Te1 Cu1 Te2 109.68(6) 3_665 .
S1 Cu1 Te2 104.01(7) 27_445 .
Te1 Cu1 Te2 104.01(7) 27_445 .
Cu4 Cu1 Te2 52.39(6) 15_554 .
Cu1 Cu1 Te2 156.29(4) 12 .
Cu3 Cu1 Te2 61.31(6) 25 .
Cu5 Cu1 Te2 49.83(11) . .
Cu1 Cu1 Te2 62.43(3) 22 .
S4 Cu2 S1 131.3(2) 31 7_455
S4 Cu2 Te1 131.3(2) 31 7_455
S1 Cu2 Te1 0.00(3) 7_455 7_455
S4 Cu2 S3 116.86(13) 31 25
S1 Cu2 S3 95.05(8) 7_455 25
Te1 Cu2 S3 95.05(8) 7_455 25
S4 Cu2 S3 116.86(13) 31 8
S1 Cu2 S3 95.05(8) 7_455 8
Te1 Cu2 S3 95.05(8) 7_455 8
S3 Cu2 S3 93.65(17) 25 8
S4 Cu2 Cu4 164.0(2) 31 .
S1 Cu2 Cu4 64.77(9) 7_455 .
Te1 Cu2 Cu4 64.77(9) 7_455 .
S3 Cu2 Cu4 54.81(9) 25 .
S3 Cu2 Cu4 54.81(9) 8 .
S4 Cu2 Cu3 104.49(18) 31 .
S1 Cu2 Cu3 124.22(12) 7_455 .
Te1 Cu2 Cu3 124.22(12) 7_455 .
S3 Cu2 Cu3 52.37(8) 25 .
S3 Cu2 Cu3 52.37(8) 8 .
Cu4 Cu2 Cu3 59.46(9) . .
S4 Cu2 Cu6 82.9(6) 31 31
S1 Cu2 Cu6 48.4(6) 7_455 31
Te1 Cu2 Cu6 48.4(6) 7_455 31
S3 Cu2 Cu6 124.5(3) 25 31
S3 Cu2 Cu6 124.5(3) 8 31
Cu4 Cu2 Cu6 113.2(6) . 31
Cu3 Cu2 Cu6 172.6(6) . 31
S4 Cu2 Ba 59.54(10) 31 26_455
S1 Cu2 Ba 139.57(3) 7_455 26_455
Te1 Cu2 Ba 139.57(3) 7_455 26_455
S3 Cu2 Ba 57.61(6) 25 26_455
S3 Cu2 Ba 114.22(11) 8 26_455
Cu4 Cu2 Ba 109.28(9) . 26_455
Cu3 Cu2 Ba 64.99(6) . 26_455
Cu6 Cu2 Ba 120.0(4) 31 26_455
S4 Cu2 Ba 59.54(10) 31 27
S1 Cu2 Ba 139.57(3) 7_455 27
Te1 Cu2 Ba 139.57(3) 7_455 27
S3 Cu2 Ba 114.22(11) 25 27
S3 Cu2 Ba 57.61(6) 8 27
Cu4 Cu2 Ba 109.28(9) . 27
Cu3 Cu2 Ba 64.99(6) . 27
Cu6 Cu2 Ba 120.0(4) 31 27
Ba Cu2 Ba 80.86(6) 26_455 27
S5 Cu3 S3 118.42(9) . 8
S5 Cu3 S3 118.42(9) . 25
S3 Cu3 S3 105.48(8) 8 25
S5 Cu3 Cu4 165.76(15) . .
S3 Cu3 Cu4 56.40(6) 8 .
S3 Cu3 Cu4 56.40(6) 25 .
S5 Cu3 Cu4 107.99(9) . 32
S3 Cu3 Cu4 55.79(6) 8 32
S3 Cu3 Cu4 132.61(11) 25 32
Cu4 Cu3 Cu4 80.50(8) . 32
S5 Cu3 Cu4 107.99(9) . 33_545
S3 Cu3 Cu4 132.61(11) 8 33_545
S3 Cu3 Cu4 55.79(6) 25 33_545
Cu4 Cu3 Cu4 80.50(8) . 33_545
Cu4 Cu3 Cu4 102.24(12) 32 33_545
S5 Cu3 Cu2 108.00(13) . .
S3 Cu3 Cu2 59.81(6) 8 .
S3 Cu3 Cu2 59.81(6) 25 .
Cu4 Cu3 Cu2 57.76(9) . .
Cu4 Cu3 Cu2 115.10(7) 32 .
Cu4 Cu3 Cu2 115.10(7) 33_545 .
S5 Cu3 Cu1 50.06(8) . 25
S3 Cu3 Cu1 158.10(7) 8 25
S3 Cu3 Cu1 96.23(4) 25 25
Cu4 Cu3 Cu1 139.64(7) . 25
Cu4 Cu3 Cu1 106.77(9) 32 25
Cu4 Cu3 Cu1 59.14(7) 33_545 25
Cu2 Cu3 Cu1 137.63(8) . 25
S5 Cu3 Cu1 50.06(8) . 10
S3 Cu3 Cu1 96.23(4) 8 10
S3 Cu3 Cu1 158.10(7) 25 10
Cu4 Cu3 Cu1 139.64(7) . 10
Cu4 Cu3 Cu1 59.14(7) 32 10
Cu4 Cu3 Cu1 106.77(9) 33_545 10
Cu2 Cu3 Cu1 137.63(8) . 10
Cu1 Cu3 Cu1 61.96(9) 25 10
S5 Cu3 Te2 101.32(12) . 25
S3 Cu3 Te2 105.87(8) 8 25
S3 Cu3 Te2 105.87(8) 25 25
Cu4 Cu3 Te2 92.92(9) . 25
Cu4 Cu3 Te2 53.38(6) 32 25
Cu4 Cu3 Te2 53.38(6) 33_545 25
Cu2 Cu3 Te2 150.68(10) . 25
Cu1 Cu3 Te2 64.46(7) 25 25
Cu1 Cu3 Te2 64.46(7) 10 25
S5 Cu3 Ba 58.16(7) . 26_455
S3 Cu3 Ba 126.69(10) 8 26_455
S3 Cu3 Ba 61.34(7) 25 26_455
Cu4 Cu3 Ba 112.64(6) . 26_455
Cu4 Cu3 Ba 166.02(8) 32 26_455
Cu4 Cu3 Ba 85.23(5) 33_545 26_455
Cu2 Cu3 Ba 71.00(6) . 26_455
Cu1 Cu3 Ba 66.73(5) 25 26_455
Cu1 Cu3 Ba 107.55(6) 10 26_455
Te2 Cu3 Ba 127.39(4) 25 26_455
S5 Cu3 Ba 58.16(7) . 27
S3 Cu3 Ba 61.34(7) 8 27
S3 Cu3 Ba 126.69(10) 25 27
Cu4 Cu3 Ba 112.64(6) . 27
Cu4 Cu3 Ba 85.23(5) 32 27
Cu4 Cu3 Ba 166.02(8) 33_545 27
Cu2 Cu3 Ba 71.00(6) . 27
Cu1 Cu3 Ba 107.55(6) 25 27
Cu1 Cu3 Ba 66.73(5) 10 27
Te2 Cu3 Ba 127.39(4) 25 27
Ba Cu3 Ba 85.16(5) 26_455 27
S3 Cu4 S3 103.36(8) 25 8
S3 Cu4 Te2 119.29(8) 25 7
S3 Cu4 Te2 119.29(8) 8 7
S3 Cu4 Cu2 61.55(7) 25 .
S3 Cu4 Cu2 61.55(7) 8 .
Te2 Cu4 Cu2 178.11(13) 7 .
S3 Cu4 Cu3 55.19(5) 25 .
S3 Cu4 Cu3 55.19(5) 8 .
Te2 Cu4 Cu3 119.11(11) 7 .
Cu2 Cu4 Cu3 62.78(10) . .
S3 Cu4 Cu1 145.70(11) 25 8
S3 Cu4 Cu1 97.11(6) 8 8
Te2 Cu4 Cu1 71.29(7) 7 8
Cu2 Cu4 Cu1 107.04(11) . 8
Cu3 Cu4 Cu1 152.30(5) . 8
S3 Cu4 Cu1 97.11(6) 25 29
S3 Cu4 Cu1 145.70(11) 8 29
Te2 Cu4 Cu1 71.29(7) 7 29
Cu2 Cu4 Cu1 107.04(11) . 29
Cu3 Cu4 Cu1 152.30(5) . 29
Cu1 Cu4 Cu1 53.17(8) 8 29
S3 Cu4 Cu3 151.80(11) 25 32
S3 Cu4 Cu3 54.60(5) 8 32
Te2 Cu4 Cu3 68.92(6) 7 32
Cu2 Cu4 Cu3 111.20(6) . 32
Cu3 Cu4 Cu3 96.77(6) . 32
Cu1 Cu4 Cu3 61.48(6) 8 32
Cu1 Cu4 Cu3 110.84(9) 29 32
S3 Cu4 Cu3 54.60(5) 25 33_545
S3 Cu4 Cu3 151.80(11) 8 33_545
Te2 Cu4 Cu3 68.92(6) 7 33_545
Cu2 Cu4 Cu3 111.20(6) . 33_545
Cu3 Cu4 Cu3 96.77(6) . 33_545
Cu1 Cu4 Cu3 110.84(9) 8 33_545
Cu1 Cu4 Cu3 61.48(6) 29 33_545
Cu3 Cu4 Cu3 137.11(12) 32 33_545
S3 Cu4 Te1 93.76(9) 25 7_455
S3 Cu4 Te1 93.76(9) 8 7_455
Te2 Cu4 Te1 121.84(9) 7 7_455
Cu2 Cu4 Te1 56.27(9) . 7_455
Cu3 Cu4 Te1 119.05(10) . 7_455
Cu1 Cu4 Te1 57.32(7) 8 7_455
Cu1 Cu4 Te1 57.32(7) 29 7_455
Cu3 Cu4 Te1 104.20(7) 32 7_455
Cu3 Cu4 Te1 104.20(7) 33_545 7_455
Cu6 Cu5 Te2 180.000(2) . .
Cu6 Cu5 S1 56.11(10) . 27_445
Te2 Cu5 S1 123.89(10) . 27_445
Cu6 Cu5 Te1 56.11(10) . 27_445
Te2 Cu5 Te1 123.89(10) . 27_445
S1 Cu5 Te1 0.00(4) 27_445 27_445
Cu6 Cu5 S1 56.11(10) . 26_455
Te2 Cu5 S1 123.89(10) . 26_455
S1 Cu5 S1 91.93(13) 27_445 26_455
Te1 Cu5 S1 91.93(13) 27_445 26_455
Cu6 Cu5 Te1 56.11(10) . 26_455
Te2 Cu5 Te1 123.89(10) . 26_455
S1 Cu5 Te1 91.93(13) 27_445 26_455
Te1 Cu5 Te1 91.93(13) 27_445 26_455
S1 Cu5 Te1 0.00(5) 26_455 26_455
Cu6 Cu5 Te1 56.11(10) . 25
Te2 Cu5 Te1 123.89(10) . 25
S1 Cu5 Te1 91.93(13) 27_445 25
Te1 Cu5 Te1 91.93(13) 27_445 25
S1 Cu5 Te1 91.93(13) 26_455 25
Te1 Cu5 Te1 91.93(13) 26_455 25
Cu6 Cu5 S1 56.11(10) . 25
Te2 Cu5 S1 123.89(10) . 25
S1 Cu5 S1 91.93(13) 27_445 25
Te1 Cu5 S1 91.93(13) 27_445 25
S1 Cu5 S1 91.93(13) 26_455 25
Te1 Cu5 S1 91.93(13) 26_455 25
Te1 Cu5 S1 0.00(4) 25 25
Cu6 Cu5 Cu1 108.81(11) . 3
Te2 Cu5 Cu1 71.19(11) . 3
S1 Cu5 Cu1 147.26(10) 27_445 3
Te1 Cu5 Cu1 147.26(10) 27_445 3
S1 Cu5 Cu1 58.77(4) 26_455 3
Te1 Cu5 Cu1 58.77(4) 26_455 3
Te1 Cu5 Cu1 102.51(5) 25 3
S1 Cu5 Cu1 102.51(5) 25 3
Cu6 Cu5 Cu1 108.81(11) . 23
Te2 Cu5 Cu1 71.19(11) . 23
S1 Cu5 Cu1 147.26(10) 27_445 23
Te1 Cu5 Cu1 147.26(10) 27_445 23
S1 Cu5 Cu1 102.51(5) 26_455 23
Te1 Cu5 Cu1 102.51(5) 26_455 23
Te1 Cu5 Cu1 58.77(4) 25 23
S1 Cu5 Cu1 58.77(4) 25 23
Cu1 Cu5 Cu1 61.49(8) 3 23
Cu6 Cu5 Cu1 108.81(11) . 24
Te2 Cu5 Cu1 71.19(11) . 24
S1 Cu5 Cu1 58.77(4) 27_445 24
Te1 Cu5 Cu1 58.77(4) 27_445 24
S1 Cu5 Cu1 147.26(10) 26_455 24
Te1 Cu5 Cu1 147.26(10) 26_455 24
Te1 Cu5 Cu1 102.51(5) 25 24
S1 Cu5 Cu1 102.51(5) 25 24
Cu1 Cu5 Cu1 142.0(2) 3 24
Cu1 Cu5 Cu1 110.12(11) 23 24
Cu6 Cu5 Cu1 108.81(11) . 22
Te2 Cu5 Cu1 71.19(11) . 22
S1 Cu5 Cu1 102.51(5) 27_445 22
Te1 Cu5 Cu1 102.51(5) 27_445 22
S1 Cu5 Cu1 58.77(4) 26_455 22
Te1 Cu5 Cu1 58.77(4) 26_455 22
Te1 Cu5 Cu1 147.26(10) 25 22
S1 Cu5 Cu1 147.26(10) 25 22
Cu1 Cu5 Cu1 51.48(8) 3 22
Cu1 Cu5 Cu1 110.12(11) 23 22
Cu1 Cu5 Cu1 110.12(11) 24 22
Cu5 Cu6 S1 81.4(12) . 26_455
Cu5 Cu6 Te1 81.4(12) . 26_455
S1 Cu6 Te1 0.00(5) 26_455 26_455
Cu5 Cu6 S1 81.4(12) . 27_445
S1 Cu6 S1 117.8(6) 26_455 27_445
Te1 Cu6 S1 117.8(6) 26_455 27_445
Cu5 Cu6 Te1 81.4(12) . 27_445
S1 Cu6 Te1 117.8(6) 26_455 27_445
Te1 Cu6 Te1 117.8(6) 26_455 27_445
S1 Cu6 Te1 0.00(5) 27_445 27_445
Cu5 Cu6 S1 81.4(12) . 25
S1 Cu6 S1 117.8(6) 26_455 25
Te1 Cu6 S1 117.8(6) 26_455 25
S1 Cu6 S1 117.8(6) 27_445 25
Te1 Cu6 S1 117.8(6) 27_445 25
Cu5 Cu6 Te1 81.4(12) . 25
S1 Cu6 Te1 117.8(6) 26_455 25
Te1 Cu6 Te1 117.8(6) 26_455 25
S1 Cu6 Te1 117.8(6) 27_445 25
Te1 Cu6 Te1 117.8(6) 27_445 25
S1 Cu6 Te1 0.00(6) 25 25
Cu5 Cu6 Cu2 139.9(6) . 31
S1 Cu6 Cu2 115.6(11) 26_455 31
Te1 Cu6 Cu2 115.6(11) 26_455 31
S1 Cu6 Cu2 115.6(11) 27_445 31
Te1 Cu6 Cu2 115.6(11) 27_445 31
S1 Cu6 Cu2 58.5(6) 25 31
Te1 Cu6 Cu2 58.5(6) 25 31
Cu5 Cu6 Cu2 139.9(6) . 33_545
S1 Cu6 Cu2 115.6(11) 26_455 33_545
Te1 Cu6 Cu2 115.6(11) 26_455 33_545
S1 Cu6 Cu2 58.5(6) 27_445 33_545
Te1 Cu6 Cu2 58.5(6) 27_445 33_545
S1 Cu6 Cu2 115.6(11) 25 33_545
Te1 Cu6 Cu2 115.6(11) 25 33_545
Cu2 Cu6 Cu2 67.8(9) 31 33_545
Cu5 Cu6 Cu2 139.9(6) . 32_445
S1 Cu6 Cu2 58.5(6) 26_455 32_445
Te1 Cu6 Cu2 58.5(6) 26_455 32_445
S1 Cu6 Cu2 115.6(11) 27_445 32_445
Te1 Cu6 Cu2 115.6(11) 27_445 32_445
S1 Cu6 Cu2 115.6(11) 25 32_445
Te1 Cu6 Cu2 115.6(11) 25 32_445
Cu2 Cu6 Cu2 67.8(9) 31 32_445
Cu2 Cu6 Cu2 67.8(9) 33_545 32_445

loop_
_geom_bond_atom_site_label_1
_geom_bond_atom_site_label_2
_geom_bond_distance
_geom_bond_site_symmetry_2
Ba S5 3.125(2) 27
Ba S5 3.125(2) 26_455
Ba S3 3.268(2) 21
Ba S3 3.268(2) 3_665
Ba S5 3.287(3) .
Ba S4 3.298(3) 13_554
Ba Te1 3.5662(8) 2_655
Ba S1 3.5662(8) 2_655
Ba S1 3.5662(8) 3_665
Ba Te1 3.5662(8) 3_665
Ba Cu1 3.623(2) 3_665
Ba Cu1 3.623(2) 24
Te1 Cu6 2.268(7) 25
Te1 Cu2 2.585(3) 13_544
Te1 Cu1 2.666(2) 2_655
Te1 Cu1 2.666(2) 23_655
Te1 Cu5 2.701(3) 25
Te1 Cu1 2.717(2) 11
Te1 Cu1 2.717(2) 26
Te1 Cu4 2.812(3) 13_544
Te1 Ba 3.5662(8) 2_655
Te1 Ba 3.5662(8) 3_665
Te2 Cu5 2.523(6) .
Te2 Cu4 2.615(2) 13_444
Te2 Cu4 2.615(2) 14_544
Te2 Cu4 2.615(2) 15_554
Te2 Cu3 3.039(2) 25
Te2 Cu3 3.039(2) 27_445
Te2 Cu3 3.039(2) 26_455
Te2 Cu1 3.126(2) 24
Te2 Cu1 3.126(2) 2
Te2 Cu1 3.126(2) .
Te2 Cu1 3.126(2) 3
Te2 Cu1 3.126(2) 23
S3 Cu3 2.394(2) 15_554
S3 Cu3 2.395(2) 25
S3 Cu4 2.429(3) 15_554
S3 Cu4 2.429(3) 25
S3 Cu2 2.613(2) 25
S3 Cu2 2.613(2) 15_554
S3 Ba 3.268(2) 2_655
S3 Ba 3.268(2) 20
S4 Cu2 2.228(4) 31
S4 Cu2 2.228(4) 32_445
S4 Cu2 2.228(4) 33_545
S4 Ba 3.298(3) 7_445
S4 Ba 3.298(3) 8
S4 Ba 3.298(3) 9_455
S5 Cu1 2.213(3) 10
S5 Cu1 2.213(3) 25
S5 Cu3 2.306(4) .
S5 Ba 3.125(2) 27
S5 Ba 3.125(2) 26_455
Cu1 S5 2.213(3) 25
Cu1 Cu1 2.458(3) 24
Cu1 S1 2.666(2) 3_665
Cu1 Te1 2.666(2) 3_665
Cu1 S1 2.717(2) 27_445
Cu1 Te1 2.717(2) 27_445
Cu1 Cu4 2.746(3) 15_554
Cu1 Cu1 2.755(4) 12
Cu1 Cu3 2.811(2) 25
Cu1 Cu5 2.830(3) .
Cu1 Cu1 2.894(4) 22
Cu2 S4 2.228(4) 31
Cu2 S1 2.585(3) 7_455
Cu2 Te1 2.585(3) 7_455
Cu2 S3 2.613(2) 25
Cu2 S3 2.613(2) 8
Cu2 Cu4 2.663(4) .
Cu2 Cu3 2.800(4) .
Cu2 Cu6 2.90(4) 31
Cu2 Ba 3.810(2) 26_455
Cu2 Ba 3.810(2) 27
Cu3 S3 2.395(2) 8
Cu3 S3 2.395(2) 25
Cu3 Cu4 2.712(3) .
Cu3 Cu4 2.7532(17) 32
Cu3 Cu4 2.7532(17) 33_545
Cu3 Cu1 2.811(2) 25
Cu3 Cu1 2.811(2) 10
Cu3 Te2 3.039(2) 25
Cu3 Ba 3.6517(16) 26_455
Cu3 Ba 3.6517(16) 27
Cu4 S3 2.429(3) 25
Cu4 S3 2.429(3) 8
Cu4 Te2 2.615(2) 7
Cu4 Cu1 2.746(3) 8
Cu4 Cu1 2.746(3) 29
Cu4 Cu3 2.7532(17) 32
Cu4 Cu3 2.7532(17) 33_545
Cu4 Te1 2.812(3) 7_455
Cu5 Cu6 1.84(5) .
Cu5 S1 2.701(3) 27_445
Cu5 Te1 2.701(3) 27_445
Cu5 S1 2.701(3) 26_455
Cu5 Te1 2.701(3) 26_455
Cu5 Te1 2.701(3) 25
Cu5 S1 2.701(3) 25
Cu5 Cu1 2.830(3) 3
Cu5 Cu1 2.830(3) 23
Cu5 Cu1 2.830(3) 24
Cu5 Cu1 2.830(3) 22
Cu6 S1 2.268(7) 26_455
Cu6 Te1 2.268(7) 26_455
Cu6 S1 2.268(7) 27_445
Cu6 Te1 2.268(7) 27_445
Cu6 S1 2.268(7) 25
Cu6 Te1 2.268(7) 25
Cu6 Cu2 2.90(4) 31
Cu6 Cu2 2.90(4) 33_545
Cu6 Cu2 2.90(4) 32_445
